data_2208850
loop_
_publ_author_name
'Wang, Zi-Liang'
'Wei, Lin-Heng'
'Li, Ming-Xue'
'Wang, Jing-Ping'

_publ_section_title
;
 Ethylammonium saccharinate
;
_journal_coeditor_code CV2024
_journal_issue 5
_journal_name_full 'Acta Crystallographica Section E'
_journal_page_first o1800
_journal_page_last o1801
_journal_paper_doi 10.1107/S1600536806012116
_journal_volume 62
_journal_year 2006
_chemical_formula_iupac 'C2 H8 N +, C7 H4 N O3 S -'
_chemical_formula_moiety 'C2 H8 N +, C7 H4 N O3 S -'
_chemical_formula_sum 'C9 H12 N2 O3 S'
_chemical_formula_weight 228.27
_chemical_name_systematic
;
Ethylammonium saccharinate
;
_space_group_IT_number 14
_symmetry_cell_setting monoclinic
_symmetry_space_group_name_Hall '-P 2yn'
_symmetry_space_group_name_H-M 'P 1 21/n 1'
_atom_sites_solution_hydrogens geom
_atom_sites_solution_primary direct
_atom_sites_solution_secondary difmap
_audit_creation_method SHELXL-97
_cell_angle_alpha 90.00
_cell_angle_beta 112.1380(10)
_cell_angle_gamma 90.00
_cell_formula_units_Z 4
_cell_length_a 9.6355(9)
_cell_length_b 11.2251(10)
_cell_length_c 10.5563(10)
_cell_measurement_reflns_used 3388
_cell_measurement_temperature 292(2)
_cell_measurement_theta_max 28.20
_cell_measurement_theta_min 2.76
_cell_volume 1057.59(17)
_computing_cell_refinement SMART
_computing_data_collection 'SMART, (Bruker, 2001)'
_computing_data_reduction 'SAINT-Plus (Bruker, 2001)'
_computing_molecular_graphics 'PLATON (Spek, 2003)'
_computing_publication_material PLATON
_computing_structure_refinement 'SHELXL97 (Sheldrick, 1997)'
_computing_structure_solution 'SHELXS97 (Sheldrick, 1997)'
_diffrn_ambient_temperature 292(2)
_diffrn_measured_fraction_theta_full 0.983
_diffrn_measured_fraction_theta_max 0.983
_diffrn_measurement_device_type 'Bruker SMART APEX CCD area-detector'
_diffrn_measurement_method '0.3\% wide \w exposures'
_diffrn_radiation_monochromator graphite
_diffrn_radiation_source 'fine-focus sealed tube'
_diffrn_radiation_type MoK\a
_diffrn_radiation_wavelength 0.71073
_diffrn_reflns_av_R_equivalents 0.0437
_diffrn_reflns_av_sigmaI/netI 0.0343
_diffrn_reflns_limit_h_max 8
_diffrn_reflns_limit_h_min -12
_diffrn_reflns_limit_k_max 14
_diffrn_reflns_limit_k_min -14
_diffrn_reflns_limit_l_max 11
_diffrn_reflns_limit_l_min -13
_diffrn_reflns_number 5187
_diffrn_reflns_theta_full 27.00
_diffrn_reflns_theta_max 27.00
_diffrn_reflns_theta_min 2.44
_diffrn_standards_number 0
_exptl_absorpt_coefficient_mu 0.295
_exptl_absorpt_correction_T_max 0.944
_exptl_absorpt_correction_T_min 0.943
_exptl_absorpt_correction_type multi-scan
_exptl_absorpt_process_details '(SADABS; Sheldrick, 2001)'
_exptl_crystal_colour colourless
_exptl_crystal_density_diffrn 1.434
_exptl_crystal_density_method 'not measured'
_exptl_crystal_description prism
_exptl_crystal_F_000 480
_exptl_crystal_size_max 0.20
_exptl_crystal_size_mid 0.20
_exptl_crystal_size_min 0.20
_refine_diff_density_max 0.289
_refine_diff_density_min -0.393
_refine_ls_extinction_coef 0.039(5)
_refine_ls_extinction_expression Fc^*^=kFc[1+0.001xFc^2^\l^3^/sin(2\q)]^-1/4^
_refine_ls_extinction_method SHELXL97
_refine_ls_goodness_of_fit_ref 1.055
_refine_ls_hydrogen_treatment constr
_refine_ls_matrix_type full
_refine_ls_number_parameters 139
_refine_ls_number_reflns 2276
_refine_ls_number_restraints 0
_refine_ls_restrained_S_all 1.055
_refine_ls_R_factor_all 0.0422
_refine_ls_R_factor_gt 0.0389
_refine_ls_shift/su_max 0.000
_refine_ls_shift/su_mean 0.000
_refine_ls_structure_factor_coef Fsqd
_refine_ls_weighting_details 'calc w=1/[\s^2^(Fo^2^)+(0.0731P)^2^+0.1108P] where P=(Fo^2^+2Fc^2^)/3'
_refine_ls_weighting_scheme calc
_refine_ls_wR_factor_gt 0.1104
_refine_ls_wR_factor_ref 0.1134
_reflns_number_gt 2047
_reflns_number_total 2276
_reflns_threshold_expression I>2\s(I)
_cod_data_source_file cv2024.cif
_cod_data_source_block I
_cod_depositor_comments
;
The following automatic conversions were performed:
'_symmetry_cell_setting' value 'Monoclinic' changed to 'monoclinic'
according to '/home/saulius/struct/CIF-dictionaries/cif_core.dic'
dictionary named 'cif_core.dic' version 2.4.1 from 2010-06-29.

Automatic conversion script
Id: cif_fix_enum 1527 2010-12-29 10:47:43Z saulius 

The following automatic conversions were performed:

'_symmetry_cell_setting' value 'Monoclinic' changed to 'monoclinic'
according to /home/saulius/struct/CIF-dictionaries/cif_core.dic
dictionary named 'cif_core.dic' version 2.4.1 from 2010-06-29.

Automatic conversion script
Id: cif_fix_values 1715 2011-07-08 13:25:40Z adriana 
;
_cod_original_sg_symbol_H-M 'P 21/n'
_cod_database_code 2208850
_cod_database_fobs_code 2208850

loop_
_symmetry_equiv_pos_as_xyz
'x, y, z'
'-x+1/2, y+1/2, -z+1/2'
'-x, -y, -z'
'x-1/2, -y-1/2, z-1/2'

loop_
_atom_site_type_symbol
_atom_site_label
_atom_site_fract_x
_atom_site_fract_y
_atom_site_fract_z
_atom_site_U_iso_or_equiv
_atom_site_adp_type
_atom_site_calc_flag
_atom_site_refinement_flags
_atom_site_occupancy
S S1 0.95159(4) 0.22421(3) 0.61827(4) 0.03556(17) Uani d . 1
N N1 0.87219(15) 0.32116(14) 0.50235(13) 0.0459(4) Uani d . 1
N N2 0.75630(15) 1.01716(13) 0.27650(14) 0.0457(3) Uani d . 1
H H2A 0.7285 1.0933 0.2638 0.069 Uiso calc R 1
H H2B 0.7838 0.9932 0.2090 0.069 Uiso calc R 1
H H2C 0.8330 1.0093 0.3561 0.069 Uiso calc R 1
O O1 0.94215(13) 0.10551(11) 0.56239(13) 0.0520(3) Uani d . 1
O O2 1.10321(12) 0.25868(11) 0.70113(13) 0.0479(3) Uani d . 1
O O3 0.67492(12) 0.45145(10) 0.44733(11) 0.0448(3) Uani d . 1
C C1 0.83332(16) 0.23923(13) 0.71121(15) 0.0334(3) Uani d . 1
C C2 0.83629(18) 0.18393(14) 0.82944(15) 0.0412(4) Uani d . 1
H H2 0.9081 0.1269 0.8741 0.049 Uiso calc R 1
C C3 0.7276(2) 0.21744(15) 0.87769(19) 0.0503(4) Uani d . 1
H H3 0.7258 0.1821 0.9567 0.060 Uiso calc R 1
C C4 0.6205(2) 0.30305(17) 0.81068(19) 0.0497(4) Uani d . 1
H H4 0.5489 0.3243 0.8460 0.060 Uiso calc R 1
C C5 0.61892(18) 0.35709(14) 0.69198(17) 0.0419(4) Uani d . 1
H H5 0.5468 0.4137 0.6466 0.050 Uiso calc R 1
C C6 0.72783(15) 0.32430(12) 0.64324(14) 0.0335(3) Uani d . 1
C C7 0.75423(16) 0.37194(13) 0.52079(14) 0.0363(3) Uani d . 1
C C8 0.5764(2) 0.9804(2) 0.3872(2) 0.0655(6) Uani d . 1
H H8A 0.6580 0.9755 0.4743 0.098 Uiso calc R 1
H H8B 0.4970 0.9285 0.3869 0.098 Uiso calc R 1
H H8C 0.5402 1.0608 0.3714 0.098 Uiso calc R 1
C C9 0.6290(2) 0.94356(19) 0.2774(2) 0.0591(5) Uani d . 1
H H9A 0.6595 0.8607 0.2905 0.071 Uiso calc R 1
H H9B 0.5468 0.9504 0.1894 0.071 Uiso calc R 1

loop_
_atom_site_aniso_label
_atom_site_aniso_U_11
_atom_site_aniso_U_22
_atom_site_aniso_U_33
_atom_site_aniso_U_12
_atom_site_aniso_U_13
_atom_site_aniso_U_23
S1 0.0313(2) 0.0394(3) 0.0357(2) 0.00459(13) 0.01232(17) -0.00329(13)
N1 0.0422(7) 0.0599(9) 0.0400(7) 0.0126(6) 0.0207(6) 0.0114(6)
N2 0.0423(7) 0.0540(8) 0.0421(7) 0.0042(6) 0.0173(6) -0.0023(6)
O1 0.0517(7) 0.0497(7) 0.0529(7) 0.0076(5) 0.0178(6) -0.0167(6)
O2 0.0305(6) 0.0530(7) 0.0557(7) 0.0007(5) 0.0114(5) -0.0017(5)
O3 0.0432(6) 0.0473(6) 0.0450(6) 0.0099(5) 0.0178(5) 0.0138(5)
C1 0.0323(7) 0.0329(7) 0.0345(7) 0.0018(5) 0.0122(6) -0.0021(5)
C2 0.0449(8) 0.0393(8) 0.0384(8) 0.0059(6) 0.0147(6) 0.0056(6)
C3 0.0601(11) 0.0521(10) 0.0445(9) 0.0054(8) 0.0264(8) 0.0105(7)
C4 0.0508(10) 0.0547(9) 0.0550(10) 0.0086(8) 0.0330(8) 0.0042(8)
C5 0.0399(8) 0.0412(8) 0.0485(8) 0.0089(6) 0.0211(7) 0.0054(6)
C6 0.0338(7) 0.0325(7) 0.0347(7) 0.0021(5) 0.0133(6) 0.0002(5)
C7 0.0340(7) 0.0402(7) 0.0342(7) 0.0015(6) 0.0123(6) 0.0027(6)
C8 0.0716(13) 0.0733(14) 0.0664(13) 0.0048(10) 0.0427(11) 0.0003(10)
C9 0.0548(10) 0.0651(12) 0.0684(12) -0.0057(9) 0.0358(9) -0.0117(10)

loop_
_atom_type_symbol
_atom_type_description
_atom_type_scat_dispersion_real
_atom_type_scat_dispersion_imag
_atom_type_scat_source
C C 0.0033 0.0016 'International Tables Vol C Tables 4.2.6.8 and 6.1.1.4'
H H 0.0000 0.0000 'International Tables Vol C Tables 4.2.6.8 and 6.1.1.4'
N N 0.0061 0.0033 'International Tables Vol C Tables 4.2.6.8 and 6.1.1.4'
O O 0.0106 0.0060 'International Tables Vol C Tables 4.2.6.8 and 6.1.1.4'
S S 0.1246 0.1234 'International Tables Vol C Tables 4.2.6.8 and 6.1.1.4'

loop_
_geom_angle_atom_site_label_1
_geom_angle_atom_site_label_2
_geom_angle_atom_site_label_3
_geom_angle
O2 S1 O1 112.81(7)
O2 S1 N1 111.33(8)
O1 S1 N1 112.10(8)
O2 S1 C1 110.76(7)
O1 S1 C1 111.06(7)
N1 S1 C1 97.87(7)
C7 N1 S1 111.27(10)
C9 N2 H2A 109.5
C9 N2 H2B 109.5
H2A N2 H2B 109.5
C9 N2 H2C 109.5
H2A N2 H2C 109.5
H2B N2 H2C 109.5
C6 C1 C2 122.62(14)
C6 C1 S1 106.22(11)
C2 C1 S1 131.15(12)
C3 C2 C1 116.76(15)
C3 C2 H2 121.6
C1 C2 H2 121.6
C2 C3 C4 121.44(16)
C2 C3 H3 119.3
C4 C3 H3 119.3
C5 C4 C3 120.94(16)
C5 C4 H4 119.5
C3 C4 H4 119.5
C6 C5 C4 117.96(14)
C6 C5 H5 121.0
C4 C5 H5 121.0
C5 C6 C1 120.27(14)
C5 C6 C7 128.50(13)
C1 C6 C7 111.21(12)
O3 C7 N1 124.63(14)
O3 C7 C6 121.93(13)
N1 C7 C6 113.42(12)
C9 C8 H8A 109.5
C9 C8 H8B 109.5
H8A C8 H8B 109.5
C9 C8 H8C 109.5
H8A C8 H8C 109.5
H8B C8 H8C 109.5
N2 C9 C8 112.08(17)
N2 C9 H9A 109.2
C8 C9 H9A 109.2
N2 C9 H9B 109.2
C8 C9 H9B 109.2
H9A C9 H9B 107.9

loop_
_geom_bond_atom_site_label_1
_geom_bond_atom_site_label_2
_geom_bond_distance
S1 O2 1.4443(12)
S1 O1 1.4460(12)
S1 N1 1.6005(14)
S1 C1 1.7698(15)
N1 C7 1.3495(19)
N2 C9 1.482(2)
N2 H2A 0.8900
N2 H2B 0.8900
N2 H2C 0.8900
O3 C7 1.2391(17)
C1 C6 1.3820(19)
C1 C2 1.384(2)
C2 C3 1.378(2)
C2 H2 0.9300
C3 C4 1.393(2)
C3 H3 0.9300
C4 C5 1.387(2)
C4 H4 0.9300
C5 C6 1.381(2)
C5 H5 0.9300
C6 C7 1.5065(19)
C8 C9 1.488(2)
C8 H8A 0.9600
C8 H8B 0.9600
C8 H8C 0.9600
C9 H9A 0.9700
C9 H9B 0.9700

loop_
_geom_hbond_atom_site_label_D
_geom_hbond_atom_site_label_H
_geom_hbond_atom_site_label_A
_geom_hbond_site_symmetry_A
_geom_hbond_distance_DH
_geom_hbond_distance_HA
_geom_hbond_distance_DA
_geom_hbond_angle_DHA
N2 H2C O1 3_766 0.89 2.39 3.0833(18) 136
N2 H2C O1 1_565 0.89 2.30 3.0373(18) 140
N2 H2B O3 2_655 0.89 1.90 2.7832(17) 174
N2 H2A O2 4_575 0.89 2.01 2.8733(19) 162
C2 H2 O3 4_666 0.93 2.55 3.383(2) 150
C5 H5 O3 3_666 0.93 2.50 3.415(2) 168

loop_
_cod_related_entry_id
_cod_related_entry_database
_cod_related_entry_code
1 ChemSpider 21128386
